data_7033517
loop_
_publ_author_name
'Rakshit, Richa'
'Ghorai, Samir'
'Sarmah, Amrit'
'Tiwari, Archana'
'Roy, Ram Kinkar'
'Mukherjee, Chandan'

_publ_section_title
;
 Inter-ligand azo (N[double bond, length as m-dash]N) unit formation and
 stabilization of a Co(ii)-diradical complex via metal-to-ligand d\p-p\p*
 back donation: synthesis, characterization, and theoretical study.
;
_journal_issue 8
_journal_name_full 'Dalton transactions (Cambridge, England : 2003)'
_journal_page_first 3724
_journal_page_last 3727
_journal_paper_doi 10.1039/c4dt03214d
_journal_volume 44
_journal_year 2015
_chemical_compound_source synthesis
_chemical_formula_moiety 'C40 H49 Cl Co N4 O2'
_chemical_formula_sum 'C40 H49 Cl Co N4 O2'
_chemical_formula_weight 712.21
_chemical_name_systematic unk
_chemical_properties_physical ' paramagnetic'
_space_group_IT_number 2
_symmetry_cell_setting triclinic
_symmetry_Int_Tables_number 2
_symmetry_space_group_name_Hall '-P 1'
_symmetry_space_group_name_H-M 'P -1'
_atom_sites_solution_hydrogens geom
_atom_sites_solution_primary direct
_atom_sites_solution_secondary difmap
_audit_creation_method SHELXL-97
_audit_update_record
;
2014-03-07 deposited with the CCDC.
2015-01-06 downloaded from the CCDC.
;
_cell_angle_alpha 101.422(4)
_cell_angle_beta 92.112(4)
_cell_angle_gamma 89.970(3)
_cell_formula_units_Z 2
_cell_length_a 9.3974(4)
_cell_length_b 11.8652(4)
_cell_length_c 17.5161(10)
_cell_measurement_temperature 293(2)
_cell_volume 1913.05(15)
_computing_cell_refinement 'Bruker SMART'
_computing_data_collection 'Bruker SMART'
_computing_data_reduction 'Bruker SAINT'
_computing_molecular_graphics 'Bruker SHELXTL'
_computing_publication_material 'Bruker SHELXTL'
_computing_structure_refinement 'SHELXL-97 (Sheldrick, 1997)'
_computing_structure_solution 'SHELXS-97 (Sheldrick, 1990)'
_diffrn_ambient_temperature 293(2)
_diffrn_measured_fraction_theta_full 0.998
_diffrn_measured_fraction_theta_max 0.998
_diffrn_radiation_monochromator graphite
_diffrn_radiation_probe x-ray
_diffrn_radiation_type MoK\a
_diffrn_radiation_wavelength 0.71073
_diffrn_reflns_av_R_equivalents 0.0306
_diffrn_reflns_av_sigmaI/netI 0.0618
_diffrn_reflns_limit_h_max 11
_diffrn_reflns_limit_h_min -11
_diffrn_reflns_limit_k_max 14
_diffrn_reflns_limit_k_min -14
_diffrn_reflns_limit_l_max 11
_diffrn_reflns_limit_l_min -20
_diffrn_reflns_number 12293
_diffrn_reflns_theta_full 25.00
_diffrn_reflns_theta_max 25.00
_diffrn_reflns_theta_min 2.92
_diffrn_source 'fine-focus sealed tube'
_exptl_absorpt_coefficient_mu 0.556
_exptl_absorpt_correction_T_max 0.885
_exptl_absorpt_correction_T_min 0.830
_exptl_absorpt_correction_type multi-scan
_exptl_absorpt_process_details SADABS
_exptl_crystal_colour brown
_exptl_crystal_density_diffrn 1.236
_exptl_crystal_density_method 'not measured'
_exptl_crystal_description block
_exptl_crystal_F_000 754
_exptl_crystal_recrystallization_method 'dichloromethane, acetonitrile'
_exptl_crystal_size_max 0.34
_exptl_crystal_size_mid 0.28
_exptl_crystal_size_min 0.22
_refine_diff_density_max 0.462
_refine_diff_density_min -0.268
_refine_diff_density_rms 0.052
_refine_ls_extinction_method SHELXL
_refine_ls_goodness_of_fit_ref 1.023
_refine_ls_hydrogen_treatment constr
_refine_ls_matrix_type full
_refine_ls_number_parameters 446
_refine_ls_number_reflns 6716
_refine_ls_number_restraints 0
_refine_ls_restrained_S_all 1.023
_refine_ls_R_factor_all 0.0753
_refine_ls_R_factor_gt 0.0499
_refine_ls_shift/su_max 0.000
_refine_ls_shift/su_mean 0.000
_refine_ls_structure_factor_coef Fsqd
_refine_ls_weighting_details 'calc w=1/[\s^2^(Fo^2^)+(0.0422P)^2^+0.9040P] where P=(Fo^2^+2Fc^2^)/3'
_refine_ls_weighting_scheme calc
_refine_ls_wR_factor_gt 0.1054
_refine_ls_wR_factor_ref 0.1198
_reflns_number_gt 4917
_reflns_number_total 6716
_reflns_threshold_expression >2sigma(I)
_cod_data_source_file c4dt03214d2.cif
_cod_data_source_block rr_136_02
_cod_depositor_comments 'Adding full bibliography for 7033517.cif.'
_cod_original_cell_volume 1913.06(15)
_cod_database_code 7033517

loop_
_symmetry_equiv_pos_as_xyz
'x, y, z'
'-x, -y, -z'

loop_
_atom_site_label
_atom_site_type_symbol
_atom_site_fract_x
_atom_site_fract_y
_atom_site_fract_z
_atom_site_U_iso_or_equiv
_atom_site_adp_type
_atom_site_occupancy
_atom_site_symmetry_multiplicity
_atom_site_calc_flag
_atom_site_refinement_flags
Co1 Co 0.13670(4) 0.26174(3) 0.60215(2) 0.03466(14) Uani 1 1 d .
Cl1 Cl 0.32501(9) 0.34853(7) 0.55320(5) 0.0494(2) Uani 1 1 d .
O1 O 0.1368(2) 0.35316(17) 0.70363(12) 0.0417(5) Uani 1 1 d .
N2 N 0.0811(3) 0.1737(2) 0.50640(15) 0.0360(6) Uani 1 1 d .
N4 N 0.2392(3) 0.1419(2) 0.63164(15) 0.0362(6) Uani 1 1 d .
N1 N -0.0143(2) 0.35594(19) 0.58445(15) 0.0350(6) Uani 1 1 d .
O2 O 0.4901(2) 0.2689(2) 0.68896(16) 0.0629(7) Uani 1 1 d .
H2 H 0.4343 0.2830 0.6551 0.094 Uiso 1 1 calc R
N3 N 0.1204(3) 0.0749(2) 0.46965(15) 0.0400(6) Uani 1 1 d .
C13 C 0.2217(3) 0.0163(2) 0.50349(19) 0.0371(7) Uani 1 1 d .
C12 C -0.0199(3) 0.2307(2) 0.46405(18) 0.0350(7) Uani 1 1 d .
C7 C -0.0689(3) 0.3346(2) 0.50741(18) 0.0344(7) Uani 1 1 d .
C2 C 0.0419(3) 0.4341(2) 0.71206(18) 0.0358(7) Uani 1 1 d .
C18 C 0.2817(3) 0.0468(2) 0.58084(19) 0.0361(7) Uani 1 1 d .
C19 C 0.2932(3) 0.1516(2) 0.71124(19) 0.0376(7) Uani 1 1 d .
C20 C 0.2211(3) 0.0962(2) 0.76040(19) 0.0423(8) Uani 1 1 d .
H20 H 0.1333 0.0619 0.7440 0.051 Uiso 1 1 calc R
C1 C -0.0519(3) 0.4372(2) 0.64605(18) 0.0364(7) Uani 1 1 d .
C8 C -0.1550(3) 0.4043(3) 0.47034(19) 0.0408(8) Uani 1 1 d .
H8 H -0.1849 0.4753 0.4974 0.049 Uiso 1 1 calc R
C11 C -0.0638(3) 0.1929(3) 0.38771(19) 0.0439(8) Uani 1 1 d .
H11 H -0.0341 0.1221 0.3602 0.053 Uiso 1 1 calc R
C5 C -0.1835(3) 0.5915(3) 0.7201(2) 0.0433(8) Uani 1 1 d .
C17 C 0.3856(3) -0.0304(3) 0.6022(2) 0.0478(9) Uani 1 1 d .
H17 H 0.4283 -0.0141 0.6520 0.057 Uiso 1 1 calc R
C21 C 0.2769(4) 0.0909(3) 0.8334(2) 0.0476(9) Uani 1 1 d .
C14 C 0.2614(4) -0.0870(3) 0.4543(2) 0.0496(9) Uani 1 1 d .
H14 H 0.2188 -0.1071 0.4047 0.060 Uiso 1 1 calc R
C33 C 0.1299(4) 0.5175(3) 0.8525(2) 0.0475(9) Uani 1 1 d .
C37 C -0.3069(4) 0.6784(3) 0.7306(2) 0.0524(9) Uani 1 1 d .
C3 C 0.0275(3) 0.5158(3) 0.78271(18) 0.0383(7) Uani 1 1 d .
C4 C -0.0836(3) 0.5917(3) 0.7830(2) 0.0446(8) Uani 1 1 d .
H4 H -0.0939 0.6475 0.8279 0.054 Uiso 1 1 calc R
C24 C 0.4215(3) 0.2085(3) 0.7353(2) 0.0417(8) Uani 1 1 d .
C6 C -0.1667(3) 0.5149(3) 0.6525(2) 0.0434(8) Uani 1 1 d .
H6 H -0.2306 0.5136 0.6105 0.052 Uiso 1 1 calc R
C15 C 0.3598(4) -0.1577(3) 0.4776(2) 0.0551(10) Uani 1 1 d .
H15 H 0.3843 -0.2257 0.4445 0.066 Uiso 1 1 calc R
C9 C -0.1956(3) 0.3670(3) 0.3933(2) 0.0474(9) Uani 1 1 d .
H9 H -0.2527 0.4136 0.3683 0.057 Uiso 1 1 calc R
C10 C -0.1527(4) 0.2614(3) 0.3523(2) 0.0525(9) Uani 1 1 d .
H10 H -0.1840 0.2364 0.3008 0.063 Uiso 1 1 calc R
C22 C 0.4100(4) 0.1416(3) 0.8537(2) 0.0535(9) Uani 1 1 d .
H22 H 0.4503 0.1366 0.9022 0.064 Uiso 1 1 calc R
C36 C 0.0899(5) 0.6087(3) 0.9227(2) 0.0771(13) Uani 1 1 d .
H36A H 0.0956 0.6835 0.9099 0.116 Uiso 1 1 calc R
H36B H 0.1544 0.6051 0.9660 0.116 Uiso 1 1 calc R
H36C H -0.0056 0.5948 0.9366 0.116 Uiso 1 1 calc R
C31 C 0.7439(4) 0.1975(4) 0.7692(3) 0.0906(15) Uani 1 1 d .
H31A H 0.8382 0.2242 0.7865 0.136 Uiso 1 1 calc R
H31B H 0.7187 0.2217 0.7213 0.136 Uiso 1 1 calc R
H31C H 0.7409 0.1150 0.7608 0.136 Uiso 1 1 calc R
C23 C 0.4872(4) 0.1989(3) 0.8069(2) 0.0477(9) Uani 1 1 d .
C16 C 0.4238(4) -0.1271(3) 0.5516(2) 0.0540(10) Uani 1 1 d .
H16 H 0.4944 -0.1739 0.5669 0.065 Uiso 1 1 calc R
C29 C 0.6382(4) 0.2476(3) 0.8313(2) 0.0606(10) Uani 1 1 d .
C40 C -0.4337(4) 0.6341(4) 0.6762(3) 0.0980(18) Uani 1 1 d .
H40A H -0.4598 0.5587 0.6832 0.147 Uiso 1 1 calc R
H40B H -0.4085 0.6306 0.6232 0.147 Uiso 1 1 calc R
H40C H -0.5127 0.6852 0.6880 0.147 Uiso 1 1 calc R
C32 C 0.6928(5) 0.2136(4) 0.9070(3) 0.0897(15) Uani 1 1 d .
H32A H 0.6297 0.2429 0.9481 0.134 Uiso 1 1 calc R
H32B H 0.7864 0.2452 0.9207 0.134 Uiso 1 1 calc R
H32C H 0.6965 0.1313 0.8998 0.134 Uiso 1 1 calc R
C25 C 0.2011(5) 0.0326(3) 0.8908(2) 0.0681(11) Uani 1 1 d .
C34 C 0.2804(4) 0.5435(4) 0.8295(3) 0.0738(12) Uani 1 1 d .
H34A H 0.3087 0.4846 0.7870 0.111 Uiso 1 1 calc R
H34B H 0.3456 0.5457 0.8733 0.111 Uiso 1 1 calc R
H34C H 0.2813 0.6166 0.8139 0.111 Uiso 1 1 calc R
C39 C -0.2558(5) 0.7900(4) 0.7121(4) 0.134(3) Uani 1 1 d .
H39A H -0.3322 0.8445 0.7178 0.201 Uiso 1 1 calc R
H39B H -0.2248 0.7768 0.6594 0.201 Uiso 1 1 calc R
H39C H -0.1778 0.8199 0.7472 0.201 Uiso 1 1 calc R
C35 C 0.1270(5) 0.4008(3) 0.8780(2) 0.0689(12) Uani 1 1 d .
H35A H 0.0317 0.3839 0.8904 0.103 Uiso 1 1 calc R
H35B H 0.1891 0.4039 0.9231 0.103 Uiso 1 1 calc R
H35C H 0.1584 0.3418 0.8364 0.103 Uiso 1 1 calc R
C30 C 0.6374(5) 0.3778(4) 0.8443(3) 0.0952(17) Uani 1 1 d .
H30A H 0.5691 0.4074 0.8825 0.143 Uiso 1 1 calc R
H30B H 0.6122 0.4011 0.7962 0.143 Uiso 1 1 calc R
H30C H 0.7303 0.4072 0.8624 0.143 Uiso 1 1 calc R
C38 C -0.3607(5) 0.6977(5) 0.8127(3) 0.1101(19) Uani 1 1 d .
H38A H -0.4464 0.7421 0.8153 0.165 Uiso 1 1 calc R
H38B H -0.2896 0.7383 0.8485 0.165 Uiso 1 1 calc R
H38C H -0.3801 0.6248 0.8262 0.165 Uiso 1 1 calc R
C28 C 0.0613(6) -0.0244(5) 0.8561(3) 0.124(2) Uani 1 1 d .
H28A H -0.0074 0.0337 0.8508 0.187 Uiso 1 1 calc R
H28B H 0.0261 -0.0718 0.8898 0.187 Uiso 1 1 calc R
H28C H 0.0773 -0.0710 0.8058 0.187 Uiso 1 1 calc R
C26 C 0.2898(7) -0.0687(5) 0.9065(4) 0.158(3) Uani 1 1 d .
H26A H 0.3113 -0.1179 0.8579 0.236 Uiso 1 1 calc R
H26B H 0.2370 -0.1114 0.9373 0.236 Uiso 1 1 calc R
H26C H 0.3768 -0.0407 0.9341 0.236 Uiso 1 1 calc R
C27 C 0.1772(10) 0.1140(5) 0.9640(4) 0.216(5) Uani 1 1 d .
H27A H 0.2671 0.1440 0.9871 0.324 Uiso 1 1 calc R
H27B H 0.1301 0.0753 0.9992 0.324 Uiso 1 1 calc R
H27C H 0.1190 0.1761 0.9534 0.324 Uiso 1 1 calc R

loop_
_atom_site_aniso_label
_atom_site_aniso_U_11
_atom_site_aniso_U_22
_atom_site_aniso_U_33
_atom_site_aniso_U_23
_atom_site_aniso_U_13
_atom_site_aniso_U_12
Co1 0.0369(2) 0.0350(2) 0.0319(3) 0.00638(18) 0.00062(18) 0.00713(17)
Cl1 0.0459(5) 0.0473(5) 0.0610(6) 0.0244(4) 0.0053(4) 0.0065(4)
O1 0.0424(13) 0.0476(12) 0.0332(13) 0.0042(10) -0.0008(10) 0.0130(10)
N2 0.0372(14) 0.0350(14) 0.0355(15) 0.0056(12) 0.0047(12) 0.0017(11)
N4 0.0357(14) 0.0371(14) 0.0371(16) 0.0102(12) 0.0024(12) 0.0032(11)
N1 0.0366(14) 0.0343(14) 0.0338(15) 0.0068(12) -0.0023(12) 0.0032(11)
O2 0.0475(15) 0.0918(19) 0.0590(18) 0.0397(15) -0.0049(13) -0.0120(14)
N3 0.0460(16) 0.0360(14) 0.0372(16) 0.0042(12) 0.0058(13) 0.0034(12)
C13 0.0381(17) 0.0344(17) 0.040(2) 0.0097(15) 0.0071(15) 0.0027(13)
C12 0.0322(16) 0.0377(17) 0.0370(19) 0.0122(14) -0.0004(14) -0.0025(13)
C7 0.0320(16) 0.0364(17) 0.0358(19) 0.0099(14) -0.0015(14) -0.0007(13)
C2 0.0329(17) 0.0374(17) 0.0367(19) 0.0060(14) 0.0041(14) 0.0012(13)
C18 0.0359(17) 0.0335(17) 0.041(2) 0.0124(15) 0.0094(15) 0.0018(13)
C19 0.0383(18) 0.0398(17) 0.0376(19) 0.0147(15) 0.0008(15) 0.0079(14)
C20 0.0460(19) 0.0395(18) 0.044(2) 0.0143(16) 0.0027(16) 0.0004(14)
C1 0.0340(17) 0.0371(17) 0.0382(19) 0.0076(15) 0.0017(14) 0.0032(13)
C8 0.0397(18) 0.0396(18) 0.043(2) 0.0095(15) -0.0056(16) 0.0016(14)
C11 0.049(2) 0.0417(18) 0.039(2) 0.0036(15) -0.0011(16) -0.0003(15)
C5 0.0370(18) 0.0416(18) 0.051(2) 0.0065(16) 0.0086(16) 0.0061(14)
C17 0.048(2) 0.046(2) 0.053(2) 0.0172(17) 0.0044(17) 0.0099(16)
C21 0.059(2) 0.0468(19) 0.041(2) 0.0176(16) 0.0031(17) 0.0019(16)
C14 0.053(2) 0.0444(19) 0.050(2) 0.0039(17) 0.0112(18) 0.0060(16)
C33 0.047(2) 0.055(2) 0.035(2) -0.0029(16) -0.0004(16) 0.0013(16)
C37 0.041(2) 0.049(2) 0.066(3) 0.0057(18) 0.0132(18) 0.0146(16)
C3 0.0378(17) 0.0400(17) 0.0357(19) 0.0034(14) 0.0060(15) -0.0010(14)
C4 0.0440(19) 0.0440(19) 0.042(2) -0.0021(16) 0.0104(16) 0.0041(15)
C24 0.0385(18) 0.0480(19) 0.042(2) 0.0172(16) 0.0019(16) 0.0015(15)
C6 0.0364(18) 0.0452(19) 0.048(2) 0.0086(16) -0.0011(16) 0.0084(14)
C15 0.058(2) 0.041(2) 0.066(3) 0.0075(19) 0.022(2) 0.0117(17)
C9 0.047(2) 0.050(2) 0.048(2) 0.0179(17) -0.0128(17) 0.0022(16)
C10 0.057(2) 0.060(2) 0.040(2) 0.0087(18) -0.0099(18) -0.0039(18)
C22 0.064(2) 0.062(2) 0.037(2) 0.0186(18) -0.0077(18) 0.0010(19)
C36 0.084(3) 0.084(3) 0.050(3) -0.017(2) -0.007(2) 0.013(2)
C31 0.052(3) 0.145(4) 0.072(3) 0.016(3) -0.007(2) 0.007(3)
C23 0.048(2) 0.053(2) 0.044(2) 0.0140(17) -0.0044(17) -0.0006(16)
C16 0.052(2) 0.047(2) 0.067(3) 0.019(2) 0.014(2) 0.0201(17)
C29 0.050(2) 0.076(3) 0.056(3) 0.017(2) -0.013(2) -0.0086(19)
C40 0.053(3) 0.102(3) 0.126(5) -0.006(3) -0.008(3) 0.037(2)
C32 0.080(3) 0.117(4) 0.072(3) 0.025(3) -0.035(3) -0.013(3)
C25 0.086(3) 0.075(3) 0.051(3) 0.032(2) 0.005(2) -0.012(2)
C34 0.045(2) 0.097(3) 0.073(3) 0.002(2) -0.007(2) -0.009(2)
C39 0.080(3) 0.062(3) 0.276(9) 0.064(4) 0.060(4) 0.030(3)
C35 0.084(3) 0.080(3) 0.042(2) 0.012(2) -0.005(2) 0.009(2)
C30 0.074(3) 0.081(3) 0.130(5) 0.024(3) -0.024(3) -0.022(2)
C38 0.087(4) 0.153(5) 0.091(4) 0.022(4) 0.035(3) 0.067(3)
C28 0.114(5) 0.181(6) 0.099(5) 0.077(4) 0.012(4) -0.050(4)
C26 0.162(6) 0.162(6) 0.191(8) 0.140(6) -0.014(5) -0.018(5)
C27 0.403(13) 0.140(5) 0.097(5) -0.024(4) 0.152(7) -0.120(7)

loop_
_atom_type_symbol
_atom_type_description
_atom_type_scat_dispersion_real
_atom_type_scat_dispersion_imag
_atom_type_scat_source
C C 0.0033 0.0016 'International Tables Vol C Tables 4.2.6.8 and 6.1.1.4'
H H 0.0000 0.0000 'International Tables Vol C Tables 4.2.6.8 and 6.1.1.4'
Co Co 0.3494 0.9721 'International Tables Vol C Tables 4.2.6.8 and 6.1.1.4'
N N 0.0061 0.0033 'International Tables Vol C Tables 4.2.6.8 and 6.1.1.4'
O O 0.0106 0.0060 'International Tables Vol C Tables 4.2.6.8 and 6.1.1.4'
Cl Cl 0.1484 0.1585 'International Tables Vol C Tables 4.2.6.8 and 6.1.1.4'

loop_
_geom_angle_atom_site_label_1
_geom_angle_atom_site_label_2
_geom_angle_atom_site_label_3
_geom_angle
N2 Co1 N1 84.88(10)
N2 Co1 N4 93.00(11)
N1 Co1 N4 161.09(11)
N2 Co1 O1 163.62(10)
N1 Co1 O1 83.06(10)
N4 Co1 O1 94.82(10)
N2 Co1 Cl1 94.09(8)
N1 Co1 Cl1 101.55(8)
N4 Co1 Cl1 97.34(8)
O1 Co1 Cl1 99.15(7)
C2 O1 Co1 113.77(18)
N3 N2 C12 114.6(2)
N3 N2 Co1 132.5(2)
C12 N2 Co1 112.89(18)
C18 N4 C19 115.2(2)
C18 N4 Co1 124.0(2)
C19 N4 Co1 120.44(19)
C1 N1 C7 129.4(2)
C1 N1 Co1 116.31(19)
C7 N1 Co1 114.22(19)
N2 N3 C13 119.0(3)
N3 C13 C14 112.7(3)
N3 C13 C18 127.0(3)
C14 C13 C18 120.2(3)
C11 C12 C7 121.2(3)
C11 C12 N2 125.3(3)
C7 C12 N2 113.5(3)
C8 C7 C12 119.0(3)
C8 C7 N1 128.7(3)
C12 C7 N1 112.2(2)
O1 C2 C3 123.1(3)
O1 C2 C1 116.6(3)
C3 C2 C1 120.3(3)
N4 C18 C13 121.9(3)
N4 C18 C17 122.3(3)
C13 C18 C17 115.8(3)
C20 C19 C24 120.9(3)
C20 C19 N4 118.8(3)
C24 C19 N4 120.1(3)
C21 C20 C19 121.0(3)
N1 C1 C6 129.5(3)
N1 C1 C2 110.1(2)
C6 C1 C2 120.3(3)
C9 C8 C7 119.3(3)
C12 C11 C10 119.0(3)
C6 C5 C4 118.8(3)
C6 C5 C37 122.1(3)
C4 C5 C37 119.1(3)
C16 C17 C18 121.6(3)
C20 C21 C22 116.6(3)
C20 C21 C25 123.4(3)
C22 C21 C25 120.0(3)
C15 C14 C13 121.6(3)
C3 C33 C36 111.9(3)
C3 C33 C34 108.9(3)
C36 C33 C34 108.7(3)
C3 C33 C35 110.2(3)
C36 C33 C35 107.0(3)
C34 C33 C35 110.1(3)
C39 C37 C38 110.5(4)
C39 C37 C40 108.8(4)
C38 C37 C40 106.3(4)
C39 C37 C5 108.8(3)
C38 C37 C5 111.3(3)
C40 C37 C5 111.1(3)
C4 C3 C2 115.6(3)
C4 C3 C33 123.2(3)
C2 C3 C33 121.2(3)
C3 C4 C5 125.1(3)
O2 C24 C19 121.6(3)
O2 C24 C23 118.4(3)
C19 C24 C23 120.0(3)
C5 C6 C1 119.8(3)
C14 C15 C16 119.0(3)
C8 C9 C10 121.1(3)
C11 C10 C9 120.3(3)
C23 C22 C21 124.9(3)
C22 C23 C24 116.2(3)
C22 C23 C29 122.1(3)
C24 C23 C29 121.7(3)
C17 C16 C15 121.6(3)
C30 C29 C31 110.8(4)
C30 C29 C32 107.9(4)
C31 C29 C32 106.1(3)
C30 C29 C23 110.3(3)
C31 C29 C23 110.2(3)
C32 C29 C23 111.5(3)
C27 C25 C21 111.0(4)
C27 C25 C26 110.4(5)
C21 C25 C26 109.3(4)
C27 C25 C28 110.7(5)
C21 C25 C28 112.1(3)
C26 C25 C28 103.0(4)

loop_
_geom_bond_atom_site_label_1
_geom_bond_atom_site_label_2
_geom_bond_distance
Co1 N2 1.849(2)
Co1 N1 1.861(2)
Co1 N4 1.862(2)
Co1 O1 1.890(2)
Co1 Cl1 2.3217(10)
O1 C2 1.302(3)
N2 N3 1.282(3)
N2 C12 1.434(4)
N4 C18 1.361(4)
N4 C19 1.449(4)
N1 C1 1.355(4)
N1 C7 1.401(4)
O2 C24 1.364(4)
N3 C13 1.365(4)
C13 C14 1.410(4)
C13 C18 1.426(4)
C12 C11 1.372(4)
C12 C7 1.401(4)
C7 C8 1.391(4)
C2 C3 1.423(4)
C2 C1 1.434(4)
C18 C17 1.429(4)
C19 C20 1.379(4)
C19 C24 1.392(4)
C20 C21 1.378(4)
C1 C6 1.411(4)
C8 C9 1.374(4)
C11 C10 1.379(4)
C5 C6 1.357(4)
C5 C4 1.421(4)
C5 C37 1.544(4)
C17 C16 1.361(5)
C21 C22 1.391(5)
C21 C25 1.525(5)
C14 C15 1.353(4)
C33 C3 1.524(4)
C33 C36 1.528(5)
C33 C34 1.533(5)
C33 C35 1.537(5)
C37 C39 1.507(5)
C37 C38 1.517(6)
C37 C40 1.524(5)
C3 C4 1.378(4)
C24 C23 1.401(4)
C15 C16 1.390(5)
C9 C10 1.383(5)
C22 C23 1.388(5)
C31 C29 1.531(6)
C23 C29 1.545(5)
C29 C30 1.515(5)
C29 C32 1.533(5)
C25 C27 1.469(6)
C25 C26 1.526(6)
C25 C28 1.528(6)
